data_2234981
loop_
_publ_author_name
'Semenaka, Valentyna V.'
'Nesterova, Oksana V.'
'Kokozay, Vladimir N.'
'Omelchenko, Irina V.'
'Shishkin, Oleg V.'

_publ_section_title
;
 Hexakis(dimethylformamide-\k<i>O</i>)manganese(II)
 (dimethylformamide-\k<i>O</i>)pentakis(thiocyanato-\k<i>N</i>)chromate(III)
;
_journal_coeditor_code FF2065
_journal_issue 6
_journal_name_full 'Acta Crystallographica Section E'
_journal_page_first m823
_journal_paper_doi 10.1107/S1600536812023069
_journal_volume 68
_journal_year 2012
_chemical_formula_iupac '[Mn (C3 H7 N O)6] [Cr (N C S)5 (C3 H7 N O)]'
_chemical_formula_moiety 'C18 H42 Mn N6 O6 2+, C8 H7 Cr N6 O S5 2-'
_chemical_formula_sum 'C26 H49 Cr Mn N12 O7 S5'
_chemical_formula_weight 909.01
_chemical_name_systematic
;
Hexakis(dimethylformamide-\k<i>O</i>)manganese(II)
(dimethylformamide-\k<i>O</i>)pentakis(thiocyanato-\k<i>N</i>)chromate(III)
;
_space_group_IT_number 14
_symmetry_cell_setting monoclinic
_symmetry_space_group_name_Hall '-P 2ybc'
_symmetry_space_group_name_H-M 'P 1 21/c 1'
_atom_sites_solution_hydrogens geom
_atom_sites_solution_primary direct
_atom_sites_solution_secondary difmap
_audit_creation_method
;
<i>CrysAlis RED</i> (Oxford Diffraction, 2010)
;
_cell_angle_alpha 90.00
_cell_angle_beta 110.36(2)
_cell_angle_gamma 90.00
_cell_formula_units_Z 4
_cell_length_a 15.327(3)
_cell_length_b 17.742(2)
_cell_length_c 17.278(2)
_cell_measurement_reflns_used 300
_cell_measurement_temperature 294(2)
_cell_measurement_theta_max 28.5
_cell_measurement_theta_min 3.2
_cell_volume 4404.9(13)
_computing_cell_refinement
;
<i>CrysAlis RED</i> (Oxford Diffraction, 2010)
;
_computing_data_collection
;
<i>CrysAlis CCD</i> (Oxford Diffraction, 2010)
;
_computing_data_reduction
;
<i>CrysAlis RED</i> (Oxford Diffraction, 2010)
;
_computing_molecular_graphics 'XP in SHELXTL (Sheldrick, 2008)'
_computing_publication_material 'publCIF (Westrip, 2010)'
_computing_structure_refinement 'SHELXTL (Sheldrick, 2008)'
_computing_structure_solution 'SHELXTL (Sheldrick, 2008)'
_diffrn_ambient_temperature 294(2)
_diffrn_detector_area_resol_mean 16.1827
_diffrn_measured_fraction_theta_full 0.950
_diffrn_measured_fraction_theta_max 0.950
_diffrn_measurement_device_type 'Oxford Diffraction Xcalibur Sapphire3'
_diffrn_measurement_method '\w scans'
_diffrn_radiation_monochromator graphite
_diffrn_radiation_source 'Enhance (Mo) X-ray Source'
_diffrn_radiation_type MoK\a
_diffrn_radiation_wavelength 0.71073
_diffrn_reflns_av_R_equivalents 0.0919
_diffrn_reflns_av_sigmaI/netI 0.3280
_diffrn_reflns_limit_h_max 19
_diffrn_reflns_limit_h_min -19
_diffrn_reflns_limit_k_max 22
_diffrn_reflns_limit_k_min -23
_diffrn_reflns_limit_l_max 22
_diffrn_reflns_limit_l_min -12
_diffrn_reflns_number 20206
_diffrn_reflns_theta_full 27.50
_diffrn_reflns_theta_max 27.50
_diffrn_reflns_theta_min 2.70
_exptl_absorpt_coefficient_mu 0.822
_exptl_absorpt_correction_T_max 0.9223
_exptl_absorpt_correction_T_min 0.7345
_exptl_absorpt_correction_type multi-scan
_exptl_absorpt_process_details
;
(<i>CrysAlis RED</i>; Oxford Diffraction, 2010)
;
_exptl_crystal_colour blue
_exptl_crystal_density_diffrn 1.371
_exptl_crystal_density_method 'not measured'
_exptl_crystal_description block
_exptl_crystal_F_000 1896
_exptl_crystal_size_max 0.40
_exptl_crystal_size_mid 0.20
_exptl_crystal_size_min 0.10
_refine_diff_density_max 0.847
_refine_diff_density_min -0.565
_refine_ls_extinction_method none
_refine_ls_goodness_of_fit_ref 0.670
_refine_ls_hydrogen_treatment constr
_refine_ls_matrix_type full
_refine_ls_number_constraints 104
_refine_ls_number_parameters 463
_refine_ls_number_reflns 9620
_refine_ls_number_restraints 4
_refine_ls_restrained_S_all 0.671
_refine_ls_R_factor_all 0.2032
_refine_ls_R_factor_gt 0.0531
_refine_ls_shift/su_max 0.000
_refine_ls_shift/su_mean 0.000
_refine_ls_structure_factor_coef Fsqd
_refine_ls_weighting_details 'calc w=1/[\s^2^(Fo^2^)+(0.0294P)^2^+0.0000P] where P=(Fo^2^+2Fc^2^)/3'
_refine_ls_weighting_scheme calc
_refine_ls_wR_factor_gt 0.0813
_refine_ls_wR_factor_ref 0.0995
_reflns_number_gt 2863
_reflns_number_total 9620
_reflns_threshold_expression I>2sigma(I)
_cod_data_source_file ff2065.cif
_cod_data_source_block I
_cod_original_cell_volume 4404.9(11)
_cod_original_sg_symbol_H-M 'P 21/c'
_cod_database_code 2234981
_cod_database_fobs_code 2234981

loop_
_symmetry_equiv_pos_as_xyz
'x, y, z'
'-x, y+1/2, -z+1/2'
'-x, -y, -z'
'x, -y-1/2, z-1/2'

loop_
_atom_site_type_symbol
_atom_site_label
_atom_site_fract_x
_atom_site_fract_y
_atom_site_fract_z
_atom_site_U_iso_or_equiv
_atom_site_adp_type
_atom_site_calc_flag
_atom_site_refinement_flags
_atom_site_occupancy
_atom_site_symmetry_multiplicity
Cr Cr1 0.22880(5) 0.21566(4) 0.23165(5) 0.0298(2) Uani d . 1 1
Mn Mn1 0.70617(5) 0.21884(4) 0.26170(5) 0.0372(2) Uani d . 1 1
N N1 0.8824(3) 0.0894(2) 0.1622(2) 0.0450(12) Uani d . 1 1
N N2 0.4621(3) 0.0800(2) 0.1678(3) 0.0393(11) Uani d . 1 1
N N3 0.6171(3) 0.3210(2) 0.4454(3) 0.0520(13) Uani d D 1 1
N N4 0.9826(3) 0.3188(2) 0.3868(2) 0.0329(10) Uani d . 1 1
N N6 0.7430(3) 0.4134(2) 0.1329(3) 0.0361(10) Uani d . 1 1
N N7 0.1901(3) 0.1206(2) 0.1662(2) 0.0315(10) Uani d . 1 1
N N8 0.1676(3) 0.1834(2) 0.3092(2) 0.0340(10) Uani d . 1 1
N N9 0.2747(3) 0.3103(2) 0.2927(3) 0.0423(12) Uani d . 1 1
N N10 0.3868(3) 0.3073(2) 0.1029(2) 0.0329(10) Uani d . 1 1
N N11 0.3458(3) 0.1635(2) 0.2994(2) 0.0357(11) Uani d . 1 1
N N12 0.1107(3) 0.2669(2) 0.1626(2) 0.0353(11) Uani d . 1 1
O O1 0.7688(2) 0.14527(17) 0.1978(2) 0.0477(10) Uani d . 1 1
O O2 0.5714(2) 0.17089(17) 0.1918(2) 0.0441(9) Uani d . 1 1
O O3 0.6391(3) 0.2817(2) 0.3308(3) 0.0773(13) Uani d D 1 1
O O4 0.8408(2) 0.2668(2) 0.3198(2) 0.0544(11) Uani d . 1 1
O O5 0.7315(2) 0.12866(18) 0.35140(19) 0.0438(9) Uani d . 1 1
O O6 0.6900(2) 0.30489(18) 0.1707(2) 0.0447(9) Uani d . 1 1
O O7 0.2835(2) 0.24700(16) 0.14712(19) 0.0387(9) Uani d . 1 1
S S1 0.15171(9) -0.02018(7) 0.08949(9) 0.0478(4) Uani d . 1 1
S S2 0.06542(10) 0.13086(8) 0.40395(9) 0.0548(4) Uani d . 1 1
S S3 0.38322(11) 0.43885(8) 0.35746(10) 0.0648(5) Uani d . 1 1
S S4 0.46635(9) 0.06510(8) 0.41462(9) 0.0527(4) Uani d . 1 1
S S5 -0.06415(10) 0.32690(9) 0.08380(9) 0.0639(5) Uani d . 1 1
C C1 0.8415(5) 0.1480(4) 0.1847(4) 0.0816(15) Uani d . 1 1
H H1A 0.8712 0.1944 0.1908 0.098 Uiso calc R 1 1
C C2 0.9712(4) 0.0939(3) 0.1524(4) 0.077(2) Uani d . 1 1
H H2A 0.9950 0.1443 0.1642 0.115 Uiso calc R 1 1
H H2B 0.9647 0.0811 0.0967 0.115 Uiso calc R 1 1
H H2C 1.0136 0.0594 0.1898 0.115 Uiso calc R 1 1
C C3 0.8435(4) 0.0154(3) 0.1565(4) 0.1045(19) Uani d . 1 1
H H3A 0.7820 0.0187 0.1591 0.157 Uiso calc R 1 1
H H3B 0.8820 -0.0149 0.2014 0.157 Uiso calc R 1 1
H H3C 0.8402 -0.0072 0.1051 0.157 Uiso calc R 1 1
C C4 0.5363(4) 0.1137(3) 0.2144(3) 0.0405(13) Uani d . 1 1
H H4A 0.5658 0.0952 0.2675 0.049 Uiso calc R 1 1
C C5 0.4271(4) 0.0114(3) 0.1972(4) 0.0868(15) Uani d . 1 1
H H5A 0.4554 0.0077 0.2561 0.130 Uiso calc R 1 1
H H5B 0.4426 -0.0325 0.1720 0.130 Uiso calc R 1 1
H H5C 0.3608 0.0146 0.1823 0.130 Uiso calc R 1 1
C C6 0.4090(4) 0.1043(3) 0.0861(3) 0.0569(16) Uani d . 1 1
H H6A 0.4339 0.1509 0.0747 0.085 Uiso calc R 1 1
H H6B 0.3454 0.1116 0.0818 0.085 Uiso calc R 1 1
H H6C 0.4119 0.0668 0.0471 0.085 Uiso calc R 1 1
N N5 0.8034(3) 0.0143(3) 0.3822(2) 0.0483(12) Uani d . 1 1
C C7 0.6621(4) 0.3234(3) 0.3923(3) 0.0816(15) Uani d D 1 1
H H7A 0.7114 0.3568 0.4012 0.098 Uiso calc R 1 1
C C8 0.5470(4) 0.2770(3) 0.4630(5) 0.1045(19) Uani d D 1 1
H H8A 0.5281 0.2358 0.4248 0.157 Uiso calc R 1 1
H H8B 0.4941 0.3083 0.4578 0.157 Uiso calc R 1 1
H H8C 0.5721 0.2577 0.5183 0.157 Uiso calc R 1 1
C C9 0.6448(4) 0.3856(3) 0.5001(3) 0.0868(15) Uani d D 1 1
H H9A 0.6959 0.4108 0.4912 0.130 Uiso calc R 1 1
H H9B 0.6634 0.3689 0.5564 0.130 Uiso calc R 1 1
H H9C 0.5933 0.4198 0.4888 0.130 Uiso calc R 1 1
C C10 0.9062(4) 0.2806(3) 0.3830(3) 0.0426(14) Uani d . 1 1
H H10A 0.9024 0.2632 0.4325 0.051 Uiso calc R 1 1
C C11 1.0567(4) 0.3337(3) 0.4630(3) 0.0706(19) Uani d . 1 1
H H11A 1.0388 0.3172 0.5083 0.106 Uiso calc R 1 1
H H11B 1.0694 0.3868 0.4679 0.106 Uiso calc R 1 1
H H11C 1.1116 0.3070 0.4639 0.106 Uiso calc R 1 1
C C12 0.9917(4) 0.3480(3) 0.3130(3) 0.0528(15) Uani d . 1 1
H H12A 0.9434 0.3277 0.2659 0.079 Uiso calc R 1 1
H H12B 1.0513 0.3341 0.3107 0.079 Uiso calc R 1 1
H H12C 0.9867 0.4020 0.3127 0.079 Uiso calc R 1 1
C C16 0.7301(3) 0.3674(3) 0.1886(3) 0.0398(14) Uani d . 1 1
H H16A 0.7518 0.3824 0.2436 0.048 Uiso calc R 1 1
C C17 0.7130(3) 0.3912(3) 0.0463(3) 0.0555(16) Uani d . 1 1
H H17A 0.6964 0.3388 0.0413 0.083 Uiso calc R 1 1
H H17B 0.7628 0.3994 0.0257 0.083 Uiso calc R 1 1
H H17C 0.6601 0.4208 0.0150 0.083 Uiso calc R 1 1
C C18 0.7886(4) 0.4847(2) 0.1548(3) 0.0536(15) Uani d . 1 1
H H18A 0.8060 0.4923 0.2132 0.080 Uiso calc R 1 1
H H18B 0.7471 0.5242 0.1260 0.080 Uiso calc R 1 1
H H18C 0.8433 0.4855 0.1397 0.080 Uiso calc R 1 1
C C19 0.8004(4) 0.0875(3) 0.3649(3) 0.0493(15) Uani d . 1 1
H H19A 0.8545 0.1096 0.3629 0.059 Uiso calc R 1 1
C C20 0.8854(4) -0.0308(3) 0.3888(3) 0.0727(19) Uani d . 1 1
H H20A 0.9328 0.0012 0.3823 0.109 Uiso calc R 1 1
H H20B 0.8689 -0.0686 0.3465 0.109 Uiso calc R 1 1
H H20C 0.9082 -0.0546 0.4420 0.109 Uiso calc R 1 1
C C21 0.7238(4) -0.0250(3) 0.3849(3) 0.074(2) Uani d . 1 1
H H21A 0.6763 0.0106 0.3842 0.110 Uiso calc R 1 1
H H21B 0.7404 -0.0545 0.4345 0.110 Uiso calc R 1 1
H H21C 0.7008 -0.0576 0.3378 0.110 Uiso calc R 1 1
C C22 0.1741(3) 0.0613(3) 0.1342(3) 0.0325(12) Uani d . 1 1
C C23 0.1256(3) 0.1623(2) 0.3479(3) 0.0297(12) Uani d . 1 1
C C24 0.3185(4) 0.3642(3) 0.3215(3) 0.0420(14) Uani d . 1 1
C C25 0.3606(4) 0.2789(3) 0.1597(3) 0.0421(13) Uani d . 1 1
H H25A 0.4015 0.2822 0.2139 0.050 Uiso calc R 1 1
C C26 0.4764(3) 0.3431(3) 0.1240(3) 0.0424(13) Uani d . 1 1
H H26A 0.5055 0.3450 0.1830 0.064 Uiso calc R 1 1
H H26B 0.4685 0.3935 0.1022 0.064 Uiso calc R 1 1
H H26C 0.5148 0.3149 0.1009 0.064 Uiso calc R 1 1
C C27 0.3291(3) 0.3023(3) 0.0172(3) 0.0440(14) Uani d . 1 1
H H27A 0.2659 0.2927 0.0128 0.066 Uiso calc R 1 1
H H27B 0.3508 0.2619 -0.0085 0.066 Uiso calc R 1 1
H H27C 0.3322 0.3489 -0.0100 0.066 Uiso calc R 1 1
C C28 0.3953(3) 0.1229(3) 0.3477(3) 0.0314(12) Uani d . 1 1
C C29 0.0390(4) 0.2920(3) 0.1304(3) 0.0383(13) Uani d . 1 1

loop_
_atom_site_aniso_label
_atom_site_aniso_U_11
_atom_site_aniso_U_22
_atom_site_aniso_U_33
_atom_site_aniso_U_12
_atom_site_aniso_U_13
_atom_site_aniso_U_23
Cr1 0.0311(4) 0.0319(4) 0.0270(5) 0.0015(4) 0.0110(4) 0.0068(4)
Mn1 0.0416(5) 0.0327(4) 0.0430(5) -0.0013(4) 0.0221(4) -0.0004(5)
N1 0.026(2) 0.060(3) 0.051(3) 0.000(2) 0.016(2) -0.020(3)
N2 0.043(3) 0.038(3) 0.034(3) -0.010(2) 0.011(2) -0.001(2)
N3 0.041(3) 0.088(3) 0.036(3) 0.024(3) 0.025(2) 0.012(3)
N4 0.042(3) 0.023(2) 0.028(3) -0.009(2) 0.006(2) -0.002(2)
N6 0.033(2) 0.029(2) 0.045(3) -0.001(2) 0.012(2) 0.011(2)
N7 0.028(2) 0.041(2) 0.026(3) 0.004(2) 0.009(2) 0.009(2)
N8 0.029(2) 0.045(3) 0.028(3) 0.009(2) 0.012(2) 0.001(2)
N9 0.049(3) 0.037(3) 0.037(3) 0.004(2) 0.010(2) 0.006(2)
N10 0.036(3) 0.039(3) 0.030(3) -0.002(2) 0.018(2) 0.013(2)
N11 0.038(3) 0.041(3) 0.030(3) 0.001(2) 0.014(2) 0.004(2)
N12 0.042(3) 0.032(3) 0.033(3) 0.002(2) 0.014(2) 0.003(2)
O1 0.043(2) 0.057(2) 0.051(3) 0.001(2) 0.027(2) -0.004(2)
O2 0.049(2) 0.0298(18) 0.055(3) -0.0079(19) 0.021(2) 0.0002(19)
O3 0.082(3) 0.059(2) 0.083(3) -0.003(2) 0.018(3) -0.047(3)
O4 0.043(2) 0.055(3) 0.050(3) -0.011(2) -0.004(2) 0.007(2)
O5 0.047(2) 0.048(2) 0.031(2) -0.011(2) 0.007(2) 0.0022(19)
O6 0.034(2) 0.040(2) 0.053(3) -0.0068(18) 0.0061(18) 0.0076(19)
O7 0.040(2) 0.0407(19) 0.041(2) -0.0003(18) 0.0208(18) 0.0063(17)
S1 0.0461(9) 0.0402(8) 0.0479(10) -0.0033(8) 0.0047(8) -0.0079(8)
S2 0.0556(10) 0.0605(9) 0.0643(11) 0.0111(8) 0.0410(9) 0.0229(9)
S3 0.0703(11) 0.0513(9) 0.0672(12) -0.0134(9) 0.0169(10) -0.0068(9)
S4 0.0452(9) 0.0624(9) 0.0395(9) 0.0171(8) 0.0008(7) 0.0036(8)
S5 0.0514(10) 0.0932(12) 0.0425(10) 0.0329(10) 0.0104(8) -0.0002(9)
C1 0.059(3) 0.084(4) 0.095(4) -0.006(3) 0.019(3) 0.003(3)
C2 0.061(4) 0.088(5) 0.088(5) -0.001(4) 0.035(4) -0.036(4)
C3 0.099(4) 0.053(3) 0.187(6) 0.004(3) 0.083(4) 0.008(3)
C4 0.035(3) 0.043(3) 0.043(4) 0.001(3) 0.014(3) -0.008(3)
C5 0.073(3) 0.087(3) 0.082(4) -0.012(3) 0.003(3) 0.001(3)
C6 0.054(4) 0.058(4) 0.052(4) 0.004(3) 0.009(3) -0.002(3)
N5 0.060(3) 0.051(3) 0.036(3) -0.011(3) 0.019(3) 0.009(3)
C7 0.059(3) 0.084(4) 0.095(4) -0.006(3) 0.019(3) 0.003(3)
C8 0.099(4) 0.053(3) 0.187(6) 0.004(3) 0.083(4) 0.008(3)
C9 0.073(3) 0.087(3) 0.082(4) -0.012(3) 0.003(3) 0.001(3)
C10 0.072(4) 0.024(3) 0.041(4) 0.003(3) 0.030(3) 0.012(3)
C11 0.074(4) 0.061(4) 0.046(4) -0.032(4) -0.019(3) 0.008(3)
C12 0.056(4) 0.046(3) 0.056(4) -0.009(3) 0.019(3) 0.001(3)
C16 0.028(3) 0.055(4) 0.043(4) 0.010(3) 0.022(3) 0.005(3)
C17 0.042(3) 0.068(4) 0.042(4) -0.012(3) -0.004(3) 0.010(3)
C18 0.061(4) 0.029(3) 0.072(4) -0.002(3) 0.024(3) 0.004(3)
C19 0.055(4) 0.041(4) 0.040(4) -0.019(3) 0.002(3) 0.008(3)
C20 0.101(5) 0.055(4) 0.060(5) 0.010(4) 0.026(4) 0.009(4)
C21 0.111(6) 0.062(4) 0.042(4) -0.035(4) 0.019(4) -0.001(3)
C22 0.023(3) 0.048(3) 0.022(3) 0.006(3) 0.002(2) 0.011(3)
C23 0.028(3) 0.029(3) 0.024(3) 0.009(2) -0.001(2) -0.002(2)
C24 0.054(4) 0.041(3) 0.035(4) 0.003(3) 0.019(3) 0.010(3)
C25 0.041(3) 0.031(3) 0.053(4) 0.003(3) 0.014(3) -0.004(3)
C26 0.030(3) 0.055(3) 0.038(3) -0.007(3) 0.008(3) -0.001(3)
C27 0.035(3) 0.056(3) 0.038(4) 0.006(3) 0.009(3) 0.008(3)
C28 0.031(3) 0.036(3) 0.031(3) -0.002(3) 0.015(3) -0.005(3)
C29 0.054(4) 0.035(3) 0.029(3) 0.011(3) 0.019(3) 0.002(3)

loop_
_atom_type_symbol
_atom_type_description
_atom_type_scat_dispersion_real
_atom_type_scat_dispersion_imag
_atom_type_scat_source
C C 0.0033 0.0016 'International Tables Vol C Tables 4.2.6.8 and 6.1.1.4'
H H 0.0000 0.0000 'International Tables Vol C Tables 4.2.6.8 and 6.1.1.4'
N N 0.0061 0.0033 'International Tables Vol C Tables 4.2.6.8 and 6.1.1.4'
O O 0.0106 0.0060 'International Tables Vol C Tables 4.2.6.8 and 6.1.1.4'
S S 0.1246 0.1234 'International Tables Vol C Tables 4.2.6.8 and 6.1.1.4'
Cr Cr 0.3209 0.6236 'International Tables Vol C Tables 4.2.6.8 and 6.1.1.4'
Mn Mn 0.3368 0.7283 'International Tables Vol C Tables 4.2.6.8 and 6.1.1.4'

loop_
_geom_angle_atom_site_label_1
_geom_angle_atom_site_label_2
_geom_angle_atom_site_label_3
_geom_angle
N8 Cr1 N9 92.83(16)
N8 Cr1 N11 90.52(15)
N9 Cr1 N11 90.03(16)
N8 Cr1 O7 176.41(15)
N9 Cr1 O7 89.51(14)
N11 Cr1 O7 92.20(14)
N8 Cr1 N7 91.22(15)
N9 Cr1 N7 175.62(15)
N11 Cr1 N7 88.27(15)
O7 Cr1 N7 86.51(13)
N8 Cr1 N12 89.55(15)
N9 Cr1 N12 90.72(16)
N11 Cr1 N12 179.24(17)
O7 Cr1 N12 87.70(14)
N7 Cr1 N12 90.97(15)
O4 Mn1 O3 95.96(14)
O4 Mn1 O1 87.26(14)
O3 Mn1 O1 173.81(14)
O4 Mn1 O6 84.69(13)
O3 Mn1 O6 94.73(14)
O1 Mn1 O6 90.83(12)
O4 Mn1 O5 93.14(13)
O3 Mn1 O5 89.24(15)
O1 Mn1 O5 85.29(13)
O6 Mn1 O5 175.64(13)
O4 Mn1 O2 174.71(14)
O3 Mn1 O2 88.00(13)
O1 Mn1 O2 89.13(12)
O6 Mn1 O2 91.51(13)
O5 Mn1 O2 90.41(12)
C1 N1 C2 123.5(5)
C1 N1 C3 120.3(4)
C2 N1 C3 115.8(4)
C4 N2 C6 123.5(4)
C4 N2 C5 120.7(5)
C6 N2 C5 115.8(4)
C7 N3 C8 140.2(5)
C7 N3 C9 108.7(4)
C8 N3 C9 111.1(4)
C10 N4 C12 119.9(4)
C10 N4 C11 122.7(4)
C12 N4 C11 117.4(4)
C16 N6 C18 122.2(5)
C16 N6 C17 120.4(4)
C18 N6 C17 117.4(4)
C22 N7 Cr1 173.3(4)
C23 N8 Cr1 173.6(4)
C24 N9 Cr1 164.1(4)
C25 N10 C27 121.2(4)
C25 N10 C26 120.2(4)
C27 N10 C26 118.5(4)
C28 N11 Cr1 159.7(4)
C29 N12 Cr1 171.1(4)
C1 O1 Mn1 132.7(4)
C4 O2 Mn1 124.3(3)
C7 O3 Mn1 137.7(4)
C10 O4 Mn1 149.2(4)
C19 O5 Mn1 120.0(3)
C16 O6 Mn1 121.9(3)
C25 O7 Cr1 127.3(3)
O1 C1 N1 125.3(6)
O1 C1 H1A 117.4
N1 C1 H1A 117.4
N1 C2 H2A 109.5
N1 C2 H2B 109.5
H2A C2 H2B 109.5
N1 C2 H2C 109.5
H2A C2 H2C 109.5
H2B C2 H2C 109.5
N1 C3 H3A 109.5
N1 C3 H3B 109.5
H3A C3 H3B 109.5
N1 C3 H3C 109.5
H3A C3 H3C 109.5
H3B C3 H3C 109.5
O2 C4 N2 123.6(5)
O2 C4 H4A 118.2
N2 C4 H4A 118.2
N2 C5 H5A 109.5
N2 C5 H5B 109.5
H5A C5 H5B 109.5
N2 C5 H5C 109.5
H5A C5 H5C 109.5
H5B C5 H5C 109.5
N2 C6 H6A 109.5
N2 C6 H6B 109.5
H6A C6 H6B 109.5
N2 C6 H6C 109.5
H6A C6 H6C 109.5
H6B C6 H6C 109.5
C19 N5 C21 121.6(5)
C19 N5 C20 121.0(5)
C21 N5 C20 117.0(5)
O3 C7 N3 120.8(5)
O3 C7 H7A 119.6
N3 C7 H7A 119.6
N3 C8 H8A 109.5
N3 C8 H8B 109.5
H8A C8 H8B 109.5
N3 C8 H8C 109.5
H8A C8 H8C 109.5
H8B C8 H8C 109.5
N3 C9 H9A 109.5
N3 C9 H9B 109.5
H9A C9 H9B 109.5
N3 C9 H9C 109.5
H9A C9 H9C 109.5
H9B C9 H9C 109.5
O4 C10 N4 125.3(5)
O4 C10 H10A 117.3
N4 C10 H10A 117.3
N4 C11 H11A 109.5
N4 C11 H11B 109.5
H11A C11 H11B 109.5
N4 C11 H11C 109.5
H11A C11 H11C 109.5
H11B C11 H11C 109.5
N4 C12 H12A 109.5
N4 C12 H12B 109.5
H12A C12 H12B 109.5
N4 C12 H12C 109.5
H12A C12 H12C 109.5
H12B C12 H12C 109.5
O6 C16 N6 123.2(5)
O6 C16 H16A 118.4
N6 C16 H16A 118.4
N6 C17 H17A 109.5
N6 C17 H17B 109.5
H17A C17 H17B 109.5
N6 C17 H17C 109.5
H17A C17 H17C 109.5
H17B C17 H17C 109.5
N6 C18 H18A 109.5
N6 C18 H18B 109.5
H18A C18 H18B 109.5
N6 C18 H18C 109.5
H18A C18 H18C 109.5
H18B C18 H18C 109.5
O5 C19 N5 125.4(5)
O5 C19 H19A 117.3
N5 C19 H19A 117.3
N5 C20 H20A 109.5
N5 C20 H20B 109.5
H20A C20 H20B 109.5
N5 C20 H20C 109.5
H20A C20 H20C 109.5
H20B C20 H20C 109.5
N5 C21 H21A 109.5
N5 C21 H21B 109.5
H21A C21 H21B 109.5
N5 C21 H21C 109.5
H21A C21 H21C 109.5
H21B C21 H21C 109.5
N7 C22 S1 179.7(6)
N8 C23 S2 179.3(4)
N9 C24 S3 176.3(5)
O7 C25 N10 124.6(5)
O7 C25 H25A 117.7
N10 C25 H25A 117.7
N10 C26 H26A 109.5
N10 C26 H26B 109.5
H26A C26 H26B 109.5
N10 C26 H26C 109.5
H26A C26 H26C 109.5
H26B C26 H26C 109.5
N10 C27 H27A 109.5
N10 C27 H27B 109.5
H27A C27 H27B 109.5
N10 C27 H27C 109.5
H27A C27 H27C 109.5
H27B C27 H27C 109.5
N11 C28 S4 178.8(4)
N12 C29 S5 179.3(5)

loop_
_geom_bond_atom_site_label_1
_geom_bond_atom_site_label_2
_geom_bond_distance
_geom_bond_publ_flag
Cr1 N8 1.969(4) y
Cr1 N9 1.977(4) y
Cr1 N11 1.996(4) y
Cr1 O7 1.999(3) y
Cr1 N7 2.002(4) y
Cr1 N12 2.006(4) y
Mn1 O4 2.133(4) y
Mn1 O3 2.140(4) y
Mn1 O1 2.140(3) y
Mn1 O6 2.143(3) y
Mn1 O5 2.167(3) y
Mn1 O2 2.171(3) y
N1 C1 1.340(7) ?
N1 C2 1.430(6) ?
N1 C3 1.432(6) ?
N2 C4 1.290(6) ?
N2 C6 1.428(6) ?
N2 C5 1.488(6) ?
N3 C7 1.326(2) ?
N3 C8 1.444(2) ?
N3 C9 1.451(2) ?
N4 C10 1.334(6) ?
N4 C12 1.428(5) ?
N4 C11 1.434(6) ?
N6 C16 1.328(5) ?
N6 C18 1.432(5) ?
N6 C17 1.457(5) ?
N7 C22 1.174(5) ?
N8 C23 1.142(5) ?
N9 C24 1.174(5) ?
N10 C25 1.284(5) ?
N10 C27 1.440(5) ?
N10 C26 1.441(5) ?
N11 C28 1.162(5) ?
N12 C29 1.136(5) ?
O1 C1 1.213(6) ?
O2 C4 1.270(5) ?
O3 C7 1.242(2) ?
O4 C10 1.223(6) ?
O5 C19 1.238(6) ?
O6 C16 1.254(5) ?
O7 C25 1.260(5) ?
S1 C22 1.618(5) ?
S2 C23 1.649(5) ?
S3 C24 1.642(6) ?
S4 C28 1.642(5) ?
S5 C29 1.626(6) ?
C1 H1A 0.9300 ?
C2 H2A 0.9600 ?
C2 H2B 0.9600 ?
C2 H2C 0.9600 ?
C3 H3A 0.9600 ?
C3 H3B 0.9600 ?
C3 H3C 0.9600 ?
C4 H4A 0.9300 ?
C5 H5A 0.9600 ?
C5 H5B 0.9600 ?
C5 H5C 0.9600 ?
C6 H6A 0.9600 ?
C6 H6B 0.9600 ?
C6 H6C 0.9600 ?
N5 C19 1.329(6) ?
N5 C21 1.421(6) ?
N5 C20 1.460(6) ?
C7 H7A 0.9300 ?
C8 H8A 0.9600 ?
C8 H8B 0.9600 ?
C8 H8C 0.9600 ?
C9 H9A 0.9600 ?
C9 H9B 0.9600 ?
C9 H9C 0.9600 ?
C10 H10A 0.9300 ?
C11 H11A 0.9600 ?
C11 H11B 0.9600 ?
C11 H11C 0.9600 ?
C12 H12A 0.9600 ?
C12 H12B 0.9600 ?
C12 H12C 0.9600 ?
C16 H16A 0.9300 ?
C17 H17A 0.9600 ?
C17 H17B 0.9600 ?
C17 H17C 0.9600 ?
C18 H18A 0.9600 ?
C18 H18B 0.9600 ?
C18 H18C 0.9600 ?
C19 H19A 0.9300 ?
C20 H20A 0.9600 ?
C20 H20B 0.9600 ?
C20 H20C 0.9600 ?
C21 H21A 0.9600 ?
C21 H21B 0.9600 ?
C21 H21C 0.9600 ?
C25 H25A 0.9300 ?
C26 H26A 0.9600 ?
C26 H26B 0.9600 ?
C26 H26C 0.9600 ?
C27 H27A 0.9600 ?
C27 H27B 0.9600 ?
C27 H27C 0.9600 ?

loop_
_geom_torsion_atom_site_label_1
_geom_torsion_atom_site_label_2
_geom_torsion_atom_site_label_3
_geom_torsion_atom_site_label_4
_geom_torsion
N8 Cr1 N9 C24 150.7(15)
N11 Cr1 N9 C24 60.1(15)
O7 Cr1 N9 C24 -32.1(15)
N12 Cr1 N9 C24 -119.7(15)
N8 Cr1 N11 C28 17.6(11)
N9 Cr1 N11 C28 110.4(11)
O7 Cr1 N11 C28 -160.1(11)
N7 Cr1 N11 C28 -73.6(11)
O4 Mn1 O1 C1 -18.3(5)
O6 Mn1 O1 C1 66.3(5)
O5 Mn1 O1 C1 -111.7(5)
O2 Mn1 O1 C1 157.8(5)
O3 Mn1 O2 C4 -85.0(3)
O1 Mn1 O2 C4 89.5(3)
O6 Mn1 O2 C4 -179.7(3)
O5 Mn1 O2 C4 4.2(3)
O4 Mn1 O3 C7 -10.6(6)
O6 Mn1 O3 C7 -95.8(6)
O5 Mn1 O3 C7 82.5(6)
O2 Mn1 O3 C7 172.9(6)
O3 Mn1 O4 C10 55.6(7)
O1 Mn1 O4 C10 -119.1(7)
O6 Mn1 O4 C10 149.8(7)
O5 Mn1 O4 C10 -34.0(7)
O4 Mn1 O5 C19 -54.4(4)
O3 Mn1 O5 C19 -150.4(4)
O1 Mn1 O5 C19 32.6(4)
O2 Mn1 O5 C19 121.7(4)
O4 Mn1 O6 C16 -30.2(3)
O3 Mn1 O6 C16 65.4(3)
O1 Mn1 O6 C16 -117.3(3)
O2 Mn1 O6 C16 153.5(3)
N9 Cr1 O7 C25 40.3(4)
N11 Cr1 O7 C25 -49.7(4)
N7 Cr1 O7 C25 -137.9(4)
N12 Cr1 O7 C25 131.0(4)
Mn1 O1 C1 N1 162.0(4)
C2 N1 C1 O1 -175.8(6)
C3 N1 C1 O1 -3.7(10)
Mn1 O2 C4 N2 -170.7(3)
C6 N2 C4 O2 -2.0(7)
C5 N2 C4 O2 177.5(4)
Mn1 O3 C7 N3 -142.2(4)
C8 N3 C7 O3 8.1(11)
C9 N3 C7 O3 -168.0(5)
Mn1 O4 C10 N4 -177.5(4)
C12 N4 C10 O4 1.0(7)
C11 N4 C10 O4 179.5(5)
Mn1 O6 C16 N6 160.9(3)
C18 N6 C16 O6 179.7(4)
C17 N6 C16 O6 -2.2(6)
Mn1 O5 C19 N5 -144.6(4)
C21 N5 C19 O5 1.4(8)
C20 N5 C19 O5 173.6(5)
Cr1 O7 C25 N10 -169.8(3)
C27 N10 C25 O7 -2.2(7)
C26 N10 C25 O7 179.5(4)
Cr1 N12 C29 S5 -8E1(4)
